data_7221056
loop_
_publ_author_name
'Zheng, Bao-Hua'
'Hao, Xue-Na'
'An, Bo'
'Qiao, Jin-Zhong'
'Hu, Tuo-Ping'

_publ_section_title
;
 Ion template effects of 4,5-dicyanoimidazole in the assembly of a series
 of 3D bimetallic coordination networks
;
_journal_issue 32
_journal_name_full CrystEngComm
_journal_page_first 6103
_journal_paper_doi 10.1039/C5CE01097G
_journal_volume 17
_journal_year 2015
_chemical_formula_moiety '0.08(C240 H144 Cd24 N192 Na4 O48), 0.33(I)'
_chemical_formula_sum 'C20 H12 Cd2 I0.33 N16 Na0.33 O4'
_chemical_formula_weight 815.22
_chemical_name_systematic
;
 ? 
;
_space_group_crystal_system cubic
_space_group_IT_number 205
_space_group_name_Hall '-P 2ac 2ab 3'
_space_group_name_H-M_alt 'P a -3'
_symmetry_space_group_name_Hall '-P 2ac 2ab 3'
_symmetry_space_group_name_H-M 'P a -3'
_atom_sites_solution_hydrogens geom
_atom_sites_solution_primary direct
_atom_sites_solution_secondary difmap
_audit_creation_date 2014-04-19
_audit_creation_method
;
Olex2 1.2
(compiled 2014.03.20 svn.r2914 for OlexSys, GUI svn.r4816)
;
_audit_update_record
;
2014-04-19 deposited with the CCDC.
2015-06-17 downloaded from the CCDC.
;
_cell_angle_alpha 90.00
_cell_angle_beta 90.00
_cell_angle_gamma 90.00
_cell_formula_units_Z 12
_cell_length_a 20.6279(5)
_cell_length_b 20.6279(5)
_cell_length_c 20.6279(5)
_cell_measurement_reflns_used 9984
_cell_measurement_temperature 298(2)
_cell_measurement_theta_max 26.01
_cell_measurement_theta_min 2.42
_cell_volume 8777.4(4)
_computing_molecular_graphics 'Olex2 (Dolomanov et al., 2009)'
_computing_publication_material 'Olex2 (Dolomanov et al., 2009)'
_computing_structure_refinement 'XL (Sheldrick, 2008)'
_computing_structure_solution 'SHELXS-97 (Sheldrick, 1990)'
_diffrn_ambient_temperature 298.15
_diffrn_measured_fraction_theta_full 1.000
_diffrn_measured_fraction_theta_max 1.000
_diffrn_measurement_device_type 'CCD area detector'
_diffrn_measurement_method 'phi and omega scans'
_diffrn_radiation_monochromator graphite
_diffrn_radiation_type MoK\a
_diffrn_radiation_wavelength 0.71073
_diffrn_reflns_av_R_equivalents 0.0507
_diffrn_reflns_av_unetI/netI 0.0167
_diffrn_reflns_limit_h_max 23
_diffrn_reflns_limit_h_min -24
_diffrn_reflns_limit_k_max 24
_diffrn_reflns_limit_k_min -18
_diffrn_reflns_limit_l_max 24
_diffrn_reflns_limit_l_min -23
_diffrn_reflns_number 47092
_diffrn_reflns_theta_full 24.98
_diffrn_reflns_theta_max 24.98
_diffrn_reflns_theta_min 1.71
_diffrn_source 'fine-focus sealed tube'
_exptl_absorpt_coefficient_mu 1.867
_exptl_absorpt_correction_T_max 0.7065
_exptl_absorpt_correction_T_min 0.7065
_exptl_absorpt_correction_type none
_exptl_crystal_density_diffrn 1.851
_exptl_crystal_density_method 'not measured'
_exptl_crystal_F_000 4720
_exptl_crystal_size_max 0.2
_exptl_crystal_size_mid 0.2
_exptl_crystal_size_min 0.2
_refine_diff_density_max 0.406
_refine_diff_density_min -0.841
_refine_diff_density_rms 0.072
_refine_ls_extinction_method none
_refine_ls_goodness_of_fit_ref 1.094
_refine_ls_hydrogen_treatment constr
_refine_ls_matrix_type full
_refine_ls_number_parameters 196
_refine_ls_number_reflns 2586
_refine_ls_number_restraints 0
_refine_ls_restrained_S_all 1.094
_refine_ls_R_factor_all 0.0263
_refine_ls_R_factor_gt 0.0206
_refine_ls_shift/su_max 0.246
_refine_ls_shift/su_mean 0.005
_refine_ls_structure_factor_coef Fsqd
_refine_ls_weighting_details 'calc w=1/[\s^2^(Fo^2^)+(0.0241P)^2^+7.9694P] where P=(Fo^2^+2Fc^2^)/3'
_refine_ls_weighting_scheme calc
_refine_ls_wR_factor_gt 0.0495
_refine_ls_wR_factor_ref 0.0525
_reflns_number_gt 2279
_reflns_number_total 2586
_reflns_threshold_expression >2sigma(I)
_cod_data_source_file c5ce01097g2.cif
_cod_data_source_block test
_cod_depositor_comments 'Adding full bibliography for 7221052--7221060.cif.'
_cod_database_code 7221056
_olex2_refinement_description
;
1. Fixed Uiso
 At 1.2 times of:
  All C(H) groups
 At 1.5 times of:
  All O(H,H) groups
2.a Rotating group:
 O1(H1A,H1B), O2(H2A,H2B)
2.b Aromatic/amide H refined with riding coordinates:
 C6(H6), C1(H1)
;

loop_
_space_group_symop_id
_space_group_symop_operation_xyz
1 'x, y, z'
2 '-x+1/2, -y, z+1/2'
3 '-x, y+1/2, -z+1/2'
4 'x+1/2, -y+1/2, -z'
5 'z, x, y'
6 'z+1/2, -x+1/2, -y'
7 '-z+1/2, -x, y+1/2'
8 '-z, x+1/2, -y+1/2'
9 'y, z, x'
10 '-y, z+1/2, -x+1/2'
11 'y+1/2, -z+1/2, -x'
12 '-y+1/2, -z, x+1/2'
13 '-x, -y, -z'
14 'x-1/2, y, -z-1/2'
15 'x, -y-1/2, z-1/2'
16 '-x-1/2, y-1/2, z'
17 '-z, -x, -y'
18 '-z-1/2, x-1/2, y'
19 'z-1/2, x, -y-1/2'
20 'z, -x-1/2, y-1/2'
21 '-y, -z, -x'
22 'y, -z-1/2, x-1/2'
23 '-y-1/2, z-1/2, x'
24 'y-1/2, z, -x-1/2'

loop_
_atom_site_label
_atom_site_type_symbol
_atom_site_fract_x
_atom_site_fract_y
_atom_site_fract_z
_atom_site_U_iso_or_equiv
_atom_site_adp_type
_atom_site_occupancy
_atom_site_calc_flag
_atom_site_site_symmetry_order
_atom_site_refinement_flags_posn
_atom_site_refinement_flags_adp
_atom_site_refinement_flags_occupancy
Cd1 Cd 0.226159(9) 0.395412(9) 0.941812(9) 0.02031(8) Uani 1 d 1 . . .
I1 I 0.0000 0.5000 1.0000 0.04008(14) Uani 1 d 6 S T P
N1 N 0.31548(11) 0.33166(11) 0.95767(11) 0.0260(5) Uani 1 d 1 . . .
N5 N 0.22718(11) 0.43132(11) 1.04783(11) 0.0256(5) Uani 1 d 1 . . .
C2 C 0.40447(14) 0.27054(14) 0.95096(14) 0.0291(6) Uani 1 d 1 . . .
C6 C 0.17444(13) 0.42960(14) 1.08553(13) 0.0266(6) Uani 1 d 1 . . .
H6 H 0.1380 0.4053 1.0749 0.032 Uiso 1 calc 1 R . .
O1 O 0.20630(11) 0.35311(10) 0.83826(9) 0.0391(5) Uani 1 d 1 . . .
H1A H 0.1740 0.3263 0.8394 0.059 Uiso 1 d 1 GR . .
H1B H 0.1968 0.3843 0.8120 0.059 Uiso 1 d 1 GR . .
N6 N 0.17778(11) 0.46530(11) 1.13947(11) 0.0265(5) Uani 1 d 1 . . .
C9 C 0.26871(13) 0.47185(13) 1.08042(13) 0.0256(6) Uani 1 d 1 . . .
N3 N 0.34940(15) 0.30431(17) 0.79145(13) 0.0537(8) Uani 1 d 1 . . .
N2 N 0.39287(11) 0.28005(11) 1.01556(11) 0.0278(5) Uani 1 d 1 . . .
O2 O 0.14184(10) 0.46749(10) 0.91851(12) 0.0425(6) Uani 1 d 1 . . .
H2A H 0.1302 0.4632 0.8786 0.064 Uiso 1 d 1 GR . .
H2B H 0.1090 0.4595 0.9431 0.064 Uiso 1 d 1 GR . .
C10 C 0.33278(15) 0.48311(15) 1.05733(15) 0.0348(7) Uani 1 d 1 . . .
C1 C 0.33957(13) 0.31663(13) 1.01618(13) 0.0263(6) Uani 1 d 1 . . .
H1 H 0.3204 0.3307 1.0545 0.032 Uiso 1 calc 1 R . .
C7 C 0.23808(14) 0.49283(13) 1.13624(13) 0.0258(6) Uani 1 d 1 . . .
C4 C 0.35720(13) 0.30177(14) 0.91543(13) 0.0260(6) Uani 1 d 1 . . .
C3 C 0.45667(17) 0.23367(17) 0.92556(15) 0.0407(8) Uani 1 d 1 . . .
C8 C 0.26059(16) 0.53810(16) 1.18309(15) 0.0381(8) Uani 1 d 1 . . .
C5 C 0.35150(15) 0.30382(15) 0.84659(14) 0.0340(7) Uani 1 d 1 . . .
Na1 Na 0.5000 0.5000 1.0000 0.0266(6) Uani 1 d 6 S T P
N8 N 0.38395(14) 0.48857(16) 1.03761(16) 0.0552(9) Uani 1 d 1 . . .
N7 N 0.27715(18) 0.57515(17) 1.22045(16) 0.0663(10) Uani 1 d 1 . . .
N4 N 0.49805(17) 0.20549(18) 0.90257(16) 0.0674(10) Uani 1 d 1 . . .

loop_
_atom_site_aniso_label
_atom_site_aniso_U_11
_atom_site_aniso_U_22
_atom_site_aniso_U_33
_atom_site_aniso_U_23
_atom_site_aniso_U_13
_atom_site_aniso_U_12
Cd1 0.02014(11) 0.02147(12) 0.01933(11) 0.00079(8) 0.00060(8) -0.00013(8)
I1 0.04008(14) 0.04008(14) 0.04008(14) 0.00074(13) 0.00074(13) -0.00074(13)
N1 0.0278(13) 0.0302(13) 0.0201(12) 0.0007(10) 0.0009(10) 0.0073(10)
N5 0.0235(12) 0.0317(13) 0.0218(12) -0.0033(10) 0.0046(10) -0.0045(10)
C2 0.0317(16) 0.0312(16) 0.0244(15) -0.0017(12) 0.0011(12) 0.0090(13)
C6 0.0260(15) 0.0313(15) 0.0224(14) -0.0043(12) 0.0031(12) -0.0066(12)
O1 0.0591(14) 0.0328(12) 0.0253(11) 0.0011(9) -0.0013(10) -0.0102(11)
N6 0.0262(12) 0.0285(12) 0.0248(12) -0.0039(10) 0.0057(10) -0.0038(10)
C9 0.0257(15) 0.0269(15) 0.0242(14) -0.0013(12) 0.0017(11) -0.0051(12)
N3 0.0554(19) 0.079(2) 0.0265(16) -0.0001(15) 0.0031(14) 0.0088(17)
N2 0.0298(13) 0.0308(13) 0.0229(12) 0.0001(10) -0.0017(10) 0.0076(11)
O2 0.0333(12) 0.0441(13) 0.0500(14) 0.0075(11) 0.0007(11) 0.0079(10)
C10 0.0313(17) 0.0410(18) 0.0321(16) -0.0088(14) 0.0022(14) -0.0089(14)
C1 0.0290(15) 0.0281(15) 0.0219(14) -0.0011(12) 0.0014(12) 0.0058(12)
C7 0.0302(15) 0.0258(15) 0.0215(14) -0.0037(12) 0.0003(12) -0.0030(12)
C4 0.0253(15) 0.0291(15) 0.0236(14) 0.0002(12) 0.0017(12) 0.0035(12)
C3 0.045(2) 0.047(2) 0.0294(17) -0.0022(15) 0.0014(15) 0.0160(16)
C8 0.0411(19) 0.0436(19) 0.0297(16) -0.0082(15) 0.0064(14) -0.0109(15)
C5 0.0337(17) 0.0420(18) 0.0262(17) -0.0005(14) 0.0025(13) 0.0078(14)
Na1 0.0266(6) 0.0266(6) 0.0266(6) -0.0012(6) 0.0012(6) 0.0012(6)
N8 0.0341(17) 0.073(2) 0.058(2) -0.0157(17) 0.0147(15) -0.0171(15)
N7 0.080(2) 0.070(2) 0.049(2) -0.0282(18) 0.0080(17) -0.030(2)
N4 0.067(2) 0.079(2) 0.056(2) -0.0028(18) 0.0177(18) 0.039(2)

loop_
_atom_type_symbol
_atom_type_description
_atom_type_scat_dispersion_real
_atom_type_scat_dispersion_imag
_atom_type_scat_source
C C 0.0033 0.0016 'International Tables Vol C Tables 4.2.6.8 and 6.1.1.4'
H H 0.0000 0.0000 'International Tables Vol C Tables 4.2.6.8 and 6.1.1.4'
Cd Cd -0.8075 1.2024 'International Tables Vol C Tables 4.2.6.8 and 6.1.1.4'
I I -0.4742 1.8119 'International Tables Vol C Tables 4.2.6.8 and 6.1.1.4'
N N 0.0061 0.0033 'International Tables Vol C Tables 4.2.6.8 and 6.1.1.4'
Na Na 0.0362 0.0249 'International Tables Vol C Tables 4.2.6.8 and 6.1.1.4'
O O 0.0106 0.0060 'International Tables Vol C Tables 4.2.6.8 and 6.1.1.4'

loop_
_geom_angle_atom_site_label_1
_geom_angle_atom_site_label_2
_geom_angle_atom_site_label_3
_geom_angle
_geom_angle_site_symmetry_1
_geom_angle_site_symmetry_3
N1 Cd1 N5 92.38(8) . .
N1 Cd1 O1 93.28(8) . .
N1 Cd1 N6 102.15(8) . 20_466
N1 Cd1 N2 97.38(8) . 22_576
N1 Cd1 O2 173.87(8) . .
N5 Cd1 O1 169.84(8) . .
N5 Cd1 N6 91.00(8) . 20_466
N5 Cd1 N2 98.65(8) . 22_576
N5 Cd1 O2 89.86(8) . .
O1 Cd1 N6 79.56(8) . 20_466
O1 Cd1 N2 88.98(8) . 22_576
N2 Cd1 N6 157.81(8) 22_576 20_466
O2 Cd1 O1 85.37(8) . .
O2 Cd1 N6 83.50(8) . 20_466
O2 Cd1 N2 76.63(8) . 22_576
C1 N1 Cd1 124.05(17) . .
C1 N1 C4 103.6(2) . .
C4 N1 Cd1 132.32(18) . .
C6 N5 Cd1 122.31(18) . .
C6 N5 C9 103.8(2) . .
C9 N5 Cd1 131.67(17) . .
N2 C2 C4 109.1(2) . .
N2 C2 C3 124.7(3) . .
C4 C2 C3 126.2(3) . .
N5 C6 H6 122.3 . .
N6 C6 N5 115.3(2) . .
N6 C6 H6 122.3 . .
Cd1 O1 H1A 110.3 . .
Cd1 O1 H1B 109.5 . .
H1A O1 H1B 108.6 . .
C6 N6 Cd1 118.61(18) . 23_656
C6 N6 C7 103.6(2) . .
C7 N6 Cd1 133.99(18) . 23_656
N5 C9 C10 121.0(2) . .
N5 C9 C7 108.2(2) . .
C7 C9 C10 130.7(3) . .
C2 N2 Cd1 127.76(18) . 19_557
C1 N2 Cd1 127.48(19) . 19_557
C1 N2 C2 103.6(2) . .
Cd1 O2 H2A 109.8 . .
Cd1 O2 H2B 110.0 . .
H2A O2 H2B 108.8 . .
N8 C10 C9 176.1(4) . .
N1 C1 H1 122.4 . .
N2 C1 N1 115.3(2) . .
N2 C1 H1 122.3 . .
N6 C7 C9 109.0(2) . .
N6 C7 C8 122.4(3) . .
C9 C7 C8 128.5(3) . .
N1 C4 C2 108.4(2) . .
N1 C4 C5 124.6(3) . .
C2 C4 C5 127.0(3) . .
N4 C3 C2 176.9(4) . .
N7 C8 C7 178.2(4) . .
N3 C5 C4 177.2(4) . .
N8 Na1 N8 180.000(1) 19_557 7_665
N8 Na1 N8 100.00(11) 13_667 7_665
N8 Na1 N8 100.00(11) 19_557 .
N8 Na1 N8 100.00(11) 19_557 10_646
N8 Na1 N8 80.00(11) 10_646 .
N8 Na1 N8 180.000(1) . 13_667
N8 Na1 N8 100.00(11) 10_646 13_667
N8 Na1 N8 80.00(11) . 7_665
N8 Na1 N8 100.00(11) 22_576 .
N8 Na1 N8 80.00(11) 19_557 13_667
N8 Na1 N8 80.00(11) 10_646 7_665
N8 Na1 N8 180.000(1) 22_576 10_646
N8 Na1 N8 80.00(11) 22_576 13_667
N8 Na1 N8 80.00(11) 19_557 22_576
N8 Na1 N8 100.00(11) 22_576 7_665
C10 N8 Na1 176.9(3) . .

loop_
_geom_bond_atom_site_label_1
_geom_bond_atom_site_label_2
_geom_bond_distance
_geom_bond_site_symmetry_2
Cd1 N1 2.287(2) .
Cd1 N5 2.309(2) .
Cd1 O1 2.3434(19) .
Cd1 N6 2.390(2) 20_466
Cd1 N2 2.372(2) 22_576
Cd1 O2 2.338(2) .
N1 C1 1.342(3) .
N1 C4 1.371(3) .
N5 C6 1.338(3) .
N5 C9 1.373(3) .
C2 N2 1.368(4) .
C2 C4 1.380(4) .
C2 C3 1.418(4) .
C6 H6 0.9300 .
C6 N6 1.336(3) .
O1 H1A 0.8653 .
O1 H1B 0.8643 .
N6 Cd1 2.390(2) 23_656
N6 C7 1.369(4) .
C9 C10 1.424(4) .
C9 C7 1.383(4) .
N3 C5 1.138(4) .
N2 Cd1 2.372(2) 19_557
N2 C1 1.333(3) .
O2 H2A 0.8618 .
O2 H2B 0.8621 .
C10 N8 1.137(4) .
C1 H1 0.9300 .
C7 C8 1.422(4) .
C4 C5 1.426(4) .
C3 N4 1.137(4) .
C8 N7 1.138(4) .
Na1 N8 2.527(3) 7_665
Na1 N8 2.527(3) 19_557
Na1 N8 2.527(3) 10_646
Na1 N8 2.527(3) 13_667
Na1 N8 2.527(3) 22_576
Na1 N8 2.527(3) .
